data_1534598
loop_
_publ_author_name
'Antipov, E.V.'
'Lykova, L.N.'
'Kovba, L.M.'

_publ_section_title
;
 Crystal structure of Ba3In2O6
;
_journal_name_full
;
Koordinatsionnaya Khimiya (= Coordination Chemistry (USSR))
;
_journal_page_first 770
_journal_page_last 772
_journal_volume 16
_journal_year 1990
_chemical_formula_sum 'Ba3 In2 O6'
_space_group_IT_number 139
_symmetry_space_group_name_Hall '-I 4 2'
_symmetry_space_group_name_H-M 'I 4/m m m'
_cell_angle_alpha 90
_cell_angle_beta 90
_cell_angle_gamma 90
_cell_formula_units_Z 2
_cell_length_a 4.1925
_cell_length_b 4.1925
_cell_length_c 21.689
_cell_volume 381.229
_citation_journal_id_ASTM KOKHDC
_cod_data_source_file Antipov_KOKHDC_1990_1008.cif
_cod_data_source_block Ba3In2O6
_cod_original_cell_volume 381.2288
_cod_database_code 1534598

loop_
_symmetry_equiv_pos_as_xyz
x,y,z
-y,x,z
-x,-y,z
y,-x,z
x,-y,-z
y,x,-z
-x,y,-z
-y,-x,-z
-x,-y,-z
y,-x,-z
x,y,-z
-y,x,-z
-x,y,z
-y,-x,z
x,-y,z
y,x,z
x+1/2,y+1/2,z+1/2
-y+1/2,x+1/2,z+1/2
-x+1/2,-y+1/2,z+1/2
y+1/2,-x+1/2,z+1/2
x+1/2,-y+1/2,-z+1/2
y+1/2,x+1/2,-z+1/2
-x+1/2,y+1/2,-z+1/2
-y+1/2,-x+1/2,-z+1/2
-x+1/2,-y+1/2,-z+1/2
y+1/2,-x+1/2,-z+1/2
x+1/2,y+1/2,-z+1/2
-y+1/2,x+1/2,-z+1/2
-x+1/2,y+1/2,z+1/2
-y+1/2,-x+1/2,z+1/2
x+1/2,-y+1/2,z+1/2
y+1/2,x+1/2,z+1/2

loop_
_atom_site_label
_atom_site_type_symbol
_atom_site_fract_x
_atom_site_fract_y
_atom_site_fract_z
_atom_site_occupancy
_atom_site_U_iso_or_equiv
Ba1 Ba+2 0 0 0.5 1 0.0
In1 In+3 0 0 0.10234 1 0.0
O2 O-2 0 0 0.1976 1 0.0
Ba2 Ba+2 0.5 0.5 0.18335 1 0.0
O1 O-2 0.5 0 0.0833 1 0.0
